data_4327389
loop_
_publ_author_name
'Pankaj Das'
'Jean-Fran\,cois Capon'
'Fr\'ed\'eric Gloaguen'
'Fran\,cois Y. P\'etillon'
'Philippe Schollhammer'
'Jean Talarmin'
'Kenneth W. Muir'

_publ_contact_author 'Muir, Kenneth W.'
_publ_contact_author_email ken@chem.gla.ac.uk
_publ_section_title
;
 Di-Iron Aza Diphosphido Complexes: Mimics for the Active Site of Fe-Only
 Hydrogenase, and Effects of Changing the Coordinating Atoms of the
 Bridging Ligand in [Fe2{\m-(ECH2)2NR}(CO)6]
;
_journal_name_full 'Inorganic Chemistry'
_journal_page_first 8203
_journal_page_last 8205
_journal_paper_doi 10.1021/ic048772+
_journal_volume 43
_journal_year 2004
_chemical_formula_moiety 'C23 H21 Fe2 N1 O7 P2'
_chemical_formula_sum 'C23 H21 Fe2 N O7 P2'
_chemical_formula_weight 597.05
_chemical_name_common 'Compound X'
_chemical_name_systematic
;
 ?
;
_space_group_IT_number 60
_symmetry_cell_setting orthorhombic
_symmetry_space_group_name_Hall '-P 2ac 2b'
_symmetry_space_group_name_H-M 'P b n a'
_atom_sites_solution_hydrogens geom
_atom_sites_solution_primary direct
_atom_sites_solution_secondary difmap
_audit_creation_date 2004-08-17T12:09:08-00:00
_audit_creation_method 'WinGX routine CIF_UPDATE'
_cell_angle_alpha 90
_cell_angle_beta 90
_cell_angle_gamma 90
_cell_formula_units_Z 8
_cell_length_a 7.96470(10)
_cell_length_b 20.44020
_cell_length_c 31.0173(3)
_cell_measurement_reflns_used 6519
_cell_measurement_temperature 100(2)
_cell_measurement_theta_max 27.5
_cell_measurement_theta_min 0
_cell_volume 5049.62(8)
_computing_cell_refinement 'HKL Scalepack (Otwinowski & Minor 1997)'
_computing_data_collection 'Collect (Nonius BV, 1997-2000)'
_computing_data_reduction 'HKL Denzo and Scalepack (Otwinowski & Minor 1997'
_computing_molecular_graphics 'Ortep-3 for Windows (Farrugia, 1997)'
_computing_publication_material 'WinGX publication routines (Farrugia, 1999)'
_computing_structure_refinement 'SHELXL-97 (Sheldrick, 1997)'
_computing_structure_solution 'SHELXS-97 (Sheldrick, 1997)'
_diffrn_ambient_temperature 100(2)
_diffrn_measured_fraction_theta_full 0.967
_diffrn_measured_fraction_theta_max 0.967
_diffrn_measurement_device_type KappaCCD
_diffrn_measurement_method 'CCD rotation images, thick slices'
_diffrn_radiation_monochromator graphite
_diffrn_radiation_type MoK\a
_diffrn_radiation_wavelength 0.71073
_diffrn_reflns_av_R_equivalents 0.0619
_diffrn_reflns_av_unetI/netI 0.0294
_diffrn_reflns_limit_h_max 9
_diffrn_reflns_limit_h_min 0
_diffrn_reflns_limit_k_max 27
_diffrn_reflns_limit_k_min 0
_diffrn_reflns_limit_l_max 41
_diffrn_reflns_limit_l_min 0
_diffrn_reflns_number 38080
_diffrn_reflns_theta_full 28.29
_diffrn_reflns_theta_max 28.29
_diffrn_reflns_theta_min 1.99
_exptl_absorpt_coefficient_mu 1.319
_exptl_absorpt_correction_type none
_exptl_absorpt_process_details
;
        empirical multi-scan correction gave
        a very slightly poorer result
        R1 0.435 Rw 0.0729 Max peak & hole 0.55 & -0.30 eA**3
;
_exptl_crystal_colour yellow
_exptl_crystal_density_diffrn 1.571
_exptl_crystal_description needle
_exptl_crystal_F_000 2432
_exptl_crystal_size_max 0.28
_exptl_crystal_size_mid 0.1
_exptl_crystal_size_min 0.1
_refine_diff_density_max 0.46
_refine_diff_density_min -0.27
_refine_diff_density_rms 0.067
_refine_ls_extinction_method none
_refine_ls_goodness_of_fit_ref 0.992
_refine_ls_hydrogen_treatment mixed
_refine_ls_matrix_type full
_refine_ls_number_parameters 317
_refine_ls_number_reflns 6077
_refine_ls_number_restraints 0
_refine_ls_restrained_S_all 0.992
_refine_ls_R_factor_all 0.0419
_refine_ls_R_factor_gt 0.0292
_refine_ls_shift/su_max 0.001
_refine_ls_shift/su_mean 0
_refine_ls_structure_factor_coef Fsqd
_refine_ls_weighting_details 'calc w=1/[\s^2^(Fo^2^)+(0.0379P)^2^+2.8721P] where P=(Fo^2^+2Fc^2^)/3'
_refine_ls_weighting_scheme calc
_refine_ls_wR_factor_gt 0.0679
_refine_ls_wR_factor_ref 0.072
_reflns_number_gt 5021
_reflns_number_total 6077
_reflns_threshold_expression >2sigma(I)
_cod_data_source_file ic0487722Bsi20040902_034532_2.cif
_cod_data_source_block 3
_cod_original_sg_symbol_Hall '-P 2n 2ab'
_cod_database_code 4327389

loop_
_symmetry_equiv_pos_as_xyz
'x, y, z'
'-x+1/2, -y, z+1/2'
'x, -y+1/2, -z'
'-x+1/2, y+1/2, -z+1/2'
'-x, -y, -z'
'x-1/2, y, -z-1/2'
'-x, y-1/2, z'
'x-1/2, -y-1/2, z-1/2'

loop_
_atom_site_label
_atom_site_type_symbol
_atom_site_fract_x
_atom_site_fract_y
_atom_site_fract_z
_atom_site_U_iso_or_equiv
_atom_site_adp_type
_atom_site_occupancy
_atom_site_symmetry_multiplicity
_atom_site_calc_flag
_atom_site_refinement_flags
Fe1 Fe -0.40088(3) 0.090339(11) -0.114561(8) 0.01203(7) Uani 1 1 d .
Fe2 Fe -0.19664(3) 0.128760(12) -0.176234(8) 0.01358(7) Uani 1 1 d .
P1 P -0.19892(6) 0.16351(2) -0.109105(14) 0.01174(10) Uani 1 1 d .
P2 P -0.17402(6) 0.03904(2) -0.137403(15) 0.01207(10) Uani 1 1 d .
O1 O -0.40756(17) 0.04641(7) -0.02470(5) 0.0254(3) Uani 1 1 d .
O2 O -0.64269(17) 0.19889(6) -0.11633(5) 0.0243(3) Uani 1 1 d .
O3 O -0.62203(17) 0.00321(7) -0.16469(5) 0.0279(3) Uani 1 1 d .
O4 O 0.14955(18) 0.16517(7) -0.19671(5) 0.0289(3) Uani 1 1 d .
O5 O -0.4001(2) 0.23931(7) -0.20770(5) 0.0328(4) Uani 1 1 d .
O6 O -0.2977(2) 0.04648(7) -0.24958(5) 0.0359(4) Uani 1 1 d .
O7 O 0.20065(16) 0.15853(6) 0.00621(4) 0.0200(3) Uani 1 1 d .
N1 N -0.01103(18) 0.07403(7) -0.06143(5) 0.0128(3) Uani 1 1 d .
C1 C -0.4077(2) 0.06258(9) -0.05992(6) 0.0167(4) Uani 1 1 d .
C2 C -0.5510(2) 0.15614(9) -0.11532(6) 0.0171(4) Uani 1 1 d .
C3 C -0.5352(2) 0.03621(9) -0.14479(6) 0.0187(4) Uani 1 1 d .
C4 C 0.0137(3) 0.15060(8) -0.18958(6) 0.0193(4) Uani 1 1 d .
C5 C -0.3188(3) 0.19755(9) -0.19528(6) 0.0209(4) Uani 1 1 d .
C6 C -0.2571(3) 0.07887(9) -0.22158(6) 0.0221(4) Uani 1 1 d .
C7 C -0.0230(2) 0.14384(8) -0.07243(6) 0.0150(4) Uani 1 1 d .
H7A H 0.0835 0.1577 -0.0861 0.018 Uiso 1 1 calc R
H7B H -0.0364 0.1693 -0.0455 0.018 Uiso 1 1 calc R
C8 C 0.0035(2) 0.03203(8) -0.09942(6) 0.0149(3) Uani 1 1 d .
H8A H 0.0125 -0.014 -0.0898 0.018 Uiso 1 1 calc R
H8B H 0.1086 0.0432 -0.1148 0.018 Uiso 1 1 calc R
C9 C 0.1324(2) 0.06051(9) -0.03271(6) 0.0164(4) Uani 1 1 d .
H9A H 0.2372 0.0732 -0.0477 0.02 Uiso 1 1 calc R
H9B H 0.1376 0.0128 -0.0273 0.02 Uiso 1 1 calc R
C10 C 0.1255(2) 0.09578(8) 0.01018(6) 0.0181(4) Uani 1 1 d .
H10A H 0.0073 0.1005 0.0195 0.022 Uiso 1 1 calc R
H10B H 0.1858 0.0699 0.0323 0.022 Uiso 1 1 calc R
C11 C 0.1852(3) 0.19521(10) 0.04480(7) 0.0270(5) Uani 1 1 d .
H11A H 0.0662 0.1997 0.0523 0.041 Uiso 1 1 calc R
H11B H 0.2343 0.2387 0.0406 0.041 Uiso 1 1 calc R
H11C H 0.2444 0.1726 0.0682 0.041 Uiso 1 1 calc R
C12 C -0.2393(2) 0.24919(8) -0.09625(6) 0.0146(3) Uani 1 1 d .
C13 C -0.3328(3) 0.26539(9) -0.05968(6) 0.0218(4) Uani 1 1 d .
H13 H -0.3729 0.2318 -0.0412 0.026 Uiso 1 1 calc R
C14 C -0.3675(3) 0.33063(9) -0.05021(7) 0.0253(4) Uani 1 1 d .
H14 H -0.4298 0.3415 -0.0251 0.03 Uiso 1 1 calc R
C15 C -0.3109(2) 0.37970(9) -0.07758(7) 0.0222(4) Uani 1 1 d .
H15 H -0.3352 0.4242 -0.0713 0.027 Uiso 1 1 calc R
C16 C -0.2193(3) 0.36399(9) -0.11388(7) 0.0227(4) Uani 1 1 d .
H16 H -0.1806 0.3977 -0.1325 0.027 Uiso 1 1 calc R
C17 C -0.1833(2) 0.29880(9) -0.12342(6) 0.0181(4) Uani 1 1 d .
H17 H -0.1204 0.2882 -0.1485 0.022 Uiso 1 1 calc R
C18 C -0.1769(2) -0.04188(8) -0.16208(6) 0.0159(4) Uani 1 1 d .
C19 C -0.0694(3) -0.05646(9) -0.19607(6) 0.0233(4) Uani 1 1 d .
H19 H 0.0079 -0.0246 -0.2062 0.028 Uiso 1 1 calc R
C20 C -0.0755(3) -0.11817(10) -0.21534(7) 0.0334(5) Uani 1 1 d .
H20 H -0.002 -0.1283 -0.2385 0.04 Uiso 1 1 calc R
C21 C -0.1882(3) -0.16452(10) -0.20076(7) 0.0339(5) Uani 1 1 d .
H21 H -0.1933 -0.2062 -0.2143 0.041 Uiso 1 1 calc R
C22 C -0.2928(3) -0.15074(10) -0.16676(7) 0.0288(5) Uani 1 1 d .
H22 H -0.3686 -0.1831 -0.1566 0.035 Uiso 1 1 calc R
C23 C -0.2883(2) -0.08948(9) -0.14718(6) 0.0206(4) Uani 1 1 d .
H23 H -0.361 -0.0801 -0.1237 0.025 Uiso 1 1 calc R

loop_
_atom_site_aniso_label
_atom_site_aniso_U_11
_atom_site_aniso_U_22
_atom_site_aniso_U_33
_atom_site_aniso_U_23
_atom_site_aniso_U_13
_atom_site_aniso_U_12
Fe1 0.01050(13) 0.01029(11) 0.01529(13) 0.00015(9) 0.00062(9) 0.00004(9)
Fe2 0.01778(15) 0.01022(12) 0.01275(12) 0.00055(9) 0.00158(10) -0.00034(9)
P1 0.0122(2) 0.00906(19) 0.0139(2) 0.00021(16) 0.00107(17) 0.00003(16)
P2 0.0126(2) 0.00937(19) 0.0142(2) -0.00037(16) 0.00146(17) -0.00029(16)
O1 0.0229(7) 0.0301(7) 0.0232(8) 0.0093(6) 0.0029(6) -0.0030(6)
O2 0.0190(7) 0.0190(7) 0.0349(8) 0.0018(6) 0.0025(6) 0.0053(6)
O3 0.0221(8) 0.0265(7) 0.0350(9) -0.0069(6) -0.0055(6) -0.0053(6)
O4 0.0272(8) 0.0287(8) 0.0307(9) -0.0052(6) 0.0116(6) -0.0081(6)
O5 0.0484(10) 0.0260(8) 0.0240(8) 0.0037(6) -0.0036(7) 0.0152(7)
O6 0.0615(11) 0.0217(7) 0.0245(8) -0.0026(6) -0.0164(8) -0.0007(7)
O7 0.0229(7) 0.0168(6) 0.0202(7) -0.0026(5) -0.0024(6) -0.0029(5)
N1 0.0122(7) 0.0100(6) 0.0163(7) -0.0012(5) -0.0018(6) 0.0010(5)
C1 0.0106(9) 0.0144(8) 0.0252(10) 0.0012(7) 0.0025(7) -0.0004(7)
C2 0.0155(9) 0.0179(9) 0.0180(9) 0.0005(7) 0.0019(7) -0.0038(7)
C3 0.0155(10) 0.0171(9) 0.0235(10) 0.0010(7) 0.0020(8) 0.0029(7)
C4 0.0305(12) 0.0136(8) 0.0138(9) -0.0027(7) 0.0046(8) -0.0015(8)
C5 0.0312(11) 0.0173(9) 0.0141(9) -0.0006(7) 0.0009(8) 0.0002(8)
C6 0.0318(11) 0.0149(9) 0.0197(10) 0.0049(7) -0.0041(8) 0.0011(8)
C7 0.0135(9) 0.0111(8) 0.0203(9) -0.0002(6) -0.0021(7) -0.0007(7)
C8 0.0130(9) 0.0135(8) 0.0182(9) -0.0010(7) 0.0004(7) 0.0022(7)
C9 0.0140(9) 0.0153(8) 0.0200(9) -0.0007(7) -0.0030(7) 0.0018(7)
C10 0.0188(10) 0.0163(8) 0.0192(9) 0.0010(7) -0.0029(7) -0.0010(7)
C11 0.0352(12) 0.0207(10) 0.0252(11) -0.0055(8) -0.0048(9) 0.0024(9)
C12 0.0147(9) 0.0113(8) 0.0179(9) -0.0013(7) -0.0030(7) -0.0004(7)
C13 0.0303(11) 0.0143(9) 0.0208(10) -0.0006(7) 0.0051(8) -0.0004(8)
C14 0.0309(11) 0.0209(10) 0.0240(10) -0.0061(8) 0.0042(9) 0.0016(8)
C15 0.0256(11) 0.0101(8) 0.0309(11) -0.0038(7) -0.0072(9) 0.0016(7)
C16 0.0262(11) 0.0117(8) 0.0301(11) 0.0029(8) -0.0020(9) -0.0032(7)
C17 0.0177(10) 0.0149(8) 0.0216(9) 0.0000(7) 0.0018(7) -0.0035(7)
C18 0.0194(10) 0.0113(8) 0.0170(9) -0.0005(6) -0.0025(7) 0.0020(7)
C19 0.0285(11) 0.0197(9) 0.0216(10) -0.0011(8) 0.0047(8) 0.0035(8)
C20 0.0503(15) 0.0274(11) 0.0227(11) -0.0087(9) 0.0012(10) 0.0161(10)
C21 0.0560(15) 0.0146(9) 0.0311(12) -0.0072(8) -0.0168(11) 0.0101(10)
C22 0.0395(13) 0.0127(9) 0.0341(12) 0.0028(8) -0.0133(10) -0.0053(8)
C23 0.0260(11) 0.0142(8) 0.0216(10) 0.0018(7) -0.0029(8) -0.0008(7)

loop_
_atom_type_symbol
_atom_type_description
_atom_type_scat_dispersion_real
_atom_type_scat_dispersion_imag
_atom_type_scat_source
C C 0.0033 0.0016 'International Tables Vol C Tables 4.2.6.8 and 6.1.1.4'
H H 0 0 'International Tables Vol C Tables 4.2.6.8 and 6.1.1.4'
N N 0.0061 0.0033 'International Tables Vol C Tables 4.2.6.8 and 6.1.1.4'
O O 0.0106 0.006 'International Tables Vol C Tables 4.2.6.8 and 6.1.1.4'
P P 0.1023 0.0942 'International Tables Vol C Tables 4.2.6.8 and 6.1.1.4'
Fe Fe 0.3463 0.8444 'International Tables Vol C Tables 4.2.6.8 and 6.1.1.4'

loop_
_geom_angle_atom_site_label_1
_geom_angle_atom_site_label_2
_geom_angle_atom_site_label_3
_geom_angle
C1 Fe1 C2 103.25(8)
C1 Fe1 C3 106.28(8)
C2 Fe1 C3 93.31(8)
C1 Fe1 P1 99.48(6)
C2 Fe1 P1 88.78(6)
C3 Fe1 P1 152.90(6)
C1 Fe1 P2 100.28(6)
C2 Fe1 P2 153.54(6)
C3 Fe1 P2 91.56(6)
P1 Fe1 P2 75.485(18)
C1 Fe1 Fe2 143.38(6)
C2 Fe1 Fe2 100.27(6)
C3 Fe1 Fe2 99.90(6)
P1 Fe1 Fe2 53.255(14)
P2 Fe1 Fe2 53.271(14)
C4 Fe2 C6 102.20(9)
C4 Fe2 C5 103.58(9)
C6 Fe2 C5 92.36(8)
C4 Fe2 P1 98.44(6)
C6 Fe2 P1 156.76(7)
C5 Fe2 P1 93.08(6)
C4 Fe2 P2 105.00(6)
C6 Fe2 P2 88.71(6)
C5 Fe2 P2 150.48(6)
P1 Fe2 P2 75.634(18)
C4 Fe2 Fe1 145.56(6)
C6 Fe2 Fe1 103.49(7)
C5 Fe2 Fe1 97.87(6)
P1 Fe2 Fe1 53.358(14)
P2 Fe2 Fe1 53.426(14)
C12 P1 C7 102.01(8)
C12 P1 Fe2 121.20(6)
C7 P1 Fe2 120.38(6)
C12 P1 Fe1 122.66(6)
C7 P1 Fe1 116.93(6)
Fe2 P1 Fe1 73.388(16)
C12 P1 P2 171.44(6)
C7 P1 P2 86.53(5)
Fe2 P1 P2 52.207(15)
Fe1 P1 P2 52.307(14)
C18 P2 C8 101.95(8)
C18 P2 Fe2 121.69(6)
C8 P2 Fe2 118.45(6)
C18 P2 Fe1 123.79(6)
C8 P2 Fe1 117.34(6)
Fe2 P2 Fe1 73.303(16)
C18 P2 P1 172.40(6)
C8 P2 P1 85.52(6)
Fe2 P2 P1 52.159(14)
Fe1 P2 P1 52.208(14)
C11 O7 C10 111.58(14)
C8 N1 C7 112.83(14)
C8 N1 C9 108.37(13)
C7 N1 C9 111.84(13)
O1 C1 Fe1 177.55(17)
O2 C2 Fe1 178.06(17)
O3 C3 Fe1 178.10(17)
O4 C4 Fe2 177.67(17)
O5 C5 Fe2 177.51(18)
O6 C6 Fe2 178.3(2)
N1 C7 P1 113.75(12)
N1 C7 H7A 108.8
P1 C7 H7A 108.8
N1 C7 H7B 108.8
P1 C7 H7B 108.8
H7A C7 H7B 107.7
N1 C8 P2 114.07(12)
N1 C8 H8A 108.7
P2 C8 H8A 108.7
N1 C8 H8B 108.7
P2 C8 H8B 108.7
H8A C8 H8B 107.6
N1 C9 C10 114.42(15)
N1 C9 H9A 108.7
C10 C9 H9A 108.7
N1 C9 H9B 108.7
C10 C9 H9B 108.7
H9A C9 H9B 107.6
O7 C10 C9 109.78(15)
O7 C10 H10A 109.7
C9 C10 H10A 109.7
O7 C10 H10B 109.7
C9 C10 H10B 109.7
H10A C10 H10B 108.2
O7 C11 H11A 109.5
O7 C11 H11B 109.5
H11A C11 H11B 109.5
O7 C11 H11C 109.5
H11A C11 H11C 109.5
H11B C11 H11C 109.5
C17 C12 C13 119.34(16)
C17 C12 P1 120.69(14)
C13 C12 P1 119.93(14)
C14 C13 C12 120.26(18)
C14 C13 H13 119.9
C12 C13 H13 119.9
C15 C14 C13 119.86(19)
C15 C14 H14 120.1
C13 C14 H14 120.1
C16 C15 C14 120.16(17)
C16 C15 H15 119.9
C14 C15 H15 119.9
C15 C16 C17 120.28(18)
C15 C16 H16 119.9
C17 C16 H16 119.9
C16 C17 C12 120.10(18)
C16 C17 H17 119.9
C12 C17 H17 119.9
C19 C18 C23 119.55(17)
C19 C18 P2 120.35(14)
C23 C18 P2 120.10(14)
C18 C19 C20 119.76(19)
C18 C19 H19 120.1
C20 C19 H19 120.1
C21 C20 C19 120.2(2)
C21 C20 H20 119.9
C19 C20 H20 119.9
C22 C21 C20 120.33(19)
C22 C21 H21 119.8
C20 C21 H21 119.8
C21 C22 C23 120.3(2)
C21 C22 H22 119.9
C23 C22 H22 119.9
C22 C23 C18 119.94(19)
C22 C23 H23 120
C18 C23 H23 120

loop_
_geom_bond_atom_site_label_1
_geom_bond_atom_site_label_2
_geom_bond_distance
Fe1 C1 1.7882(19)
Fe1 C2 1.7998(19)
Fe1 C3 1.8019(19)
Fe1 P1 2.2030(5)
Fe1 P2 2.2060(5)
Fe1 Fe2 2.6310(3)
Fe2 C4 1.782(2)
Fe2 C6 1.803(2)
Fe2 C5 1.8090(19)
Fe2 P1 2.2001(5)
Fe2 P2 2.2015(5)
P1 C12 1.8247(17)
P1 C7 1.8492(18)
P1 P2 2.6988(6)
P2 C18 1.8226(18)
P2 C8 1.8463(18)
O1 C1 1.141(2)
O2 C2 1.139(2)
O3 C3 1.147(2)
O4 C4 1.144(2)
O5 C5 1.139(2)
O6 C6 1.139(2)
O7 C11 1.418(2)
O7 C10 1.421(2)
N1 C8 1.462(2)
N1 C7 1.470(2)
N1 C9 1.475(2)
C7 H7A 0.99
C7 H7B 0.99
C8 H8A 0.99
C8 H8B 0.99
C9 C10 1.514(3)
C9 H9A 0.99
C9 H9B 0.99
C10 H10A 0.99
C10 H10B 0.99
C11 H11A 0.98
C11 H11B 0.98
C11 H11C 0.98
C12 C17 1.392(2)
C12 C13 1.397(3)
C13 C14 1.393(3)
C13 H13 0.95
C14 C15 1.389(3)
C14 H14 0.95
C15 C16 1.379(3)
C15 H15 0.95
C16 C17 1.395(3)
C16 H16 0.95
C17 H17 0.95
C18 C19 1.390(3)
C18 C23 1.396(3)
C19 C20 1.397(3)
C19 H19 0.95
C20 C21 1.381(3)
C20 H20 0.95
C21 C22 1.373(3)
C21 H21 0.95
C22 C23 1.392(3)
C22 H22 0.95
C23 H23 0.95

loop_
_geom_torsion_atom_site_label_1
_geom_torsion_atom_site_label_2
_geom_torsion_atom_site_label_3
_geom_torsion_atom_site_label_4
_geom_torsion
C1 Fe1 Fe2 C4 -8.30(14)
C2 Fe1 Fe2 C4 121.07(12)
C3 Fe1 Fe2 C4 -143.69(12)
P1 Fe1 Fe2 C4 40.41(10)
P2 Fe1 Fe2 C4 -59.19(10)
C1 Fe1 Fe2 C6 128.96(11)
C2 Fe1 Fe2 C6 -101.67(9)
C3 Fe1 Fe2 C6 -6.44(9)
P1 Fe1 Fe2 C6 177.66(7)
P2 Fe1 Fe2 C6 78.06(6)
C1 Fe1 Fe2 C5 -136.68(11)
C2 Fe1 Fe2 C5 -7.31(9)
C3 Fe1 Fe2 C5 87.92(8)
P1 Fe1 Fe2 C5 -87.98(6)
P2 Fe1 Fe2 C5 172.42(6)
C1 Fe1 Fe2 P1 -48.71(10)
C2 Fe1 Fe2 P1 80.66(6)
C3 Fe1 Fe2 P1 175.90(6)
P2 Fe1 Fe2 P1 -99.60(2)
C1 Fe1 Fe2 P2 50.90(10)
C2 Fe1 Fe2 P2 -179.73(6)
C3 Fe1 Fe2 P2 -84.50(6)
P1 Fe1 Fe2 P2 99.60(2)
C4 Fe2 P1 C12 83.22(9)
C6 Fe2 P1 C12 -124.29(17)
C5 Fe2 P1 C12 -21.00(9)
P2 Fe2 P1 C12 -173.35(7)
Fe1 Fe2 P1 C12 -118.53(7)
C4 Fe2 P1 C7 -46.35(9)
C6 Fe2 P1 C7 106.14(17)
C5 Fe2 P1 C7 -150.57(9)
P2 Fe2 P1 C7 57.08(7)
Fe1 Fe2 P1 C7 111.90(7)
C4 Fe2 P1 Fe1 -158.25(6)
C6 Fe2 P1 Fe1 -5.77(16)
C5 Fe2 P1 Fe1 97.53(6)
P2 Fe2 P1 Fe1 -54.825(16)
C4 Fe2 P1 P2 -103.42(6)
C6 Fe2 P1 P2 49.06(16)
C5 Fe2 P1 P2 152.35(6)
Fe1 Fe2 P1 P2 54.825(16)
C1 Fe1 P1 C12 -90.22(9)
C2 Fe1 P1 C12 13.01(9)
C3 Fe1 P1 C12 107.90(15)
P2 Fe1 P1 C12 171.52(7)
Fe2 Fe1 P1 C12 116.81(7)
C1 Fe1 P1 C7 36.85(9)
C2 Fe1 P1 C7 140.08(9)
C3 Fe1 P1 C7 -125.03(14)
P2 Fe1 P1 C7 -61.41(7)
Fe2 Fe1 P1 C7 -116.13(7)
C1 Fe1 P1 Fe2 152.98(6)
C2 Fe1 P1 Fe2 -103.79(6)
C3 Fe1 P1 Fe2 -8.90(13)
P2 Fe1 P1 Fe2 54.715(16)
C1 Fe1 P1 P2 98.26(6)
C2 Fe1 P1 P2 -158.51(6)
C3 Fe1 P1 P2 -63.62(13)
Fe2 Fe1 P1 P2 -54.715(16)
C4 Fe2 P2 C18 -90.38(9)
C6 Fe2 P2 C18 11.91(10)
C5 Fe2 P2 C18 104.43(14)
P1 Fe2 P2 C18 174.56(7)
Fe1 Fe2 P2 C18 119.81(7)
C4 Fe2 P2 C8 37.30(9)
C6 Fe2 P2 C8 139.59(9)
C5 Fe2 P2 C8 -127.89(14)
P1 Fe2 P2 C8 -57.76(7)
Fe1 Fe2 P2 C8 -112.51(7)
C4 Fe2 P2 Fe1 149.81(6)
C6 Fe2 P2 Fe1 -107.90(7)
C5 Fe2 P2 Fe1 -15.38(13)
P1 Fe2 P2 Fe1 54.753(16)
C4 Fe2 P2 P1 95.06(6)
C6 Fe2 P2 P1 -162.65(7)
C5 Fe2 P2 P1 -70.13(13)
Fe1 Fe2 P2 P1 -54.753(16)
C1 Fe1 P2 C18 90.73(9)
C2 Fe1 P2 C18 -116.74(15)
C3 Fe1 P2 C18 -16.12(9)
P1 Fe1 P2 C18 -172.03(8)
Fe2 Fe1 P2 C18 -117.33(8)
C1 Fe1 P2 C8 -38.06(9)
C2 Fe1 P2 C8 114.46(15)
C3 Fe1 P2 C8 -144.91(9)
P1 Fe1 P2 C8 59.18(7)
Fe2 Fe1 P2 C8 113.88(7)
C1 Fe1 P2 Fe2 -151.94(6)
C2 Fe1 P2 Fe2 0.59(14)
C3 Fe1 P2 Fe2 101.21(6)
P1 Fe1 P2 Fe2 -54.699(16)
C1 Fe1 P2 P1 -97.24(6)
C2 Fe1 P2 P1 55.29(14)
C3 Fe1 P2 P1 155.91(6)
Fe2 Fe1 P2 P1 54.699(16)
Fe1 P1 P2 Fe2 98.16(2)
C7 P1 P2 Fe1 128.35(6)
Fe2 P1 P2 Fe1 -98.16(2)
C8 N1 C7 P1 56.63(17)
C9 N1 C7 P1 179.11(12)
C12 P1 C7 N1 154.56(13)
Fe2 P1 C7 N1 -67.82(14)
Fe1 P1 C7 N1 17.94(15)
P2 P1 C7 N1 -26.18(12)
C7 N1 C8 P2 -59.19(17)
C9 N1 C8 P2 176.40(12)
C18 P2 C8 N1 -151.57(12)
Fe2 P2 C8 N1 71.93(13)
Fe1 P2 C8 N1 -13.03(15)
P1 P2 C8 N1 29.87(12)
C8 N1 C9 C10 -174.36(15)
C7 N1 C9 C10 60.65(19)
C11 O7 C10 C9 175.45(15)
N1 C9 C10 O7 -87.66(18)
C7 P1 C12 C17 102.47(16)
Fe2 P1 C12 C17 -34.69(18)
Fe1 P1 C12 C17 -124.19(14)
C7 P1 C12 C13 -79.96(17)
Fe2 P1 C12 C13 142.88(14)
Fe1 P1 C12 C13 53.38(18)
C17 C12 C13 C14 -0.9(3)
P1 C12 C13 C14 -178.50(15)
C12 C13 C14 C15 0.9(3)
C13 C14 C15 C16 -0.5(3)
C14 C15 C16 C17 0.1(3)
C15 C16 C17 C12 -0.1(3)
C13 C12 C17 C16 0.5(3)
P1 C12 C17 C16 178.11(15)
C8 P2 C18 C19 -82.59(17)
Fe2 P2 C18 C19 52.07(18)
Fe1 P2 C18 C19 142.45(14)
C8 P2 C18 C23 98.02(16)
Fe2 P2 C18 C23 -127.33(14)
Fe1 P2 C18 C23 -36.94(18)
C23 C18 C19 C20 0.9(3)
P2 C18 C19 C20 -178.53(16)
C18 C19 C20 C21 0.2(3)
C19 C20 C21 C22 -1.2(3)
C20 C21 C22 C23 1.1(3)
C21 C22 C23 C18 -0.1(3)
C19 C18 C23 C22 -0.9(3)
P2 C18 C23 C22 178.50(15)
